data_7217043
loop_
_publ_author_name
'Kumar, Navnita'
'Khullar, Sadhika'
'Singh, Yogesh'
'Mandal, Sanjay K.'

_publ_section_title
;
 Hierarchical importance of coordination and hydrogen bonds in the
 formation of homochiral 2D coordination polymers and 2D supramolecular
 assemblies
;
_journal_issue 29
_journal_name_full CrystEngComm
_journal_page_first 6730
_journal_paper_doi 10.1039/c4ce00387j
_journal_volume 16
_journal_year 2014
_chemical_formula_moiety 'C30 H28 Cu2 N6 O12, 3(C2 H6 O S)'
_chemical_formula_sum 'C36 H46 Cu2 N6 O15 S3'
_chemical_formula_weight 1026.05
_chemical_name_common '[Cu2(4,4'-bpy)(Hser-5-NO2-sal)2].3DMSO'
_space_group_crystal_system monoclinic
_space_group_IT_number 5
_space_group_name_Hall 'C 2y'
_space_group_name_H-M_alt 'C 1 2 1'
_symmetry_space_group_name_Hall 'C 2y'
_symmetry_space_group_name_H-M 'C 1 2 1'
_atom_sites_solution_hydrogens geom
_atom_sites_solution_primary direct
_atom_sites_solution_secondary difmap
_cell_angle_alpha 90
_cell_angle_beta 101.685(4)
_cell_angle_gamma 90
_cell_formula_units_Z 2
_cell_length_a 23.4854(18)
_cell_length_b 6.8789(5)
_cell_length_c 13.6839(11)
_cell_measurement_reflns_used 3069
_cell_measurement_temperature 180.(2)
_cell_measurement_theta_max 21.7344
_cell_measurement_theta_min 2.5569
_cell_volume 2164.9(3)
_computing_cell_refinement 'SAINT V8.30C (Bruker AXS Inc., 2013)'
_computing_data_collection 'APEX2 V2011.4-1 (Bruker AXS)'
_computing_data_reduction 'SAINT V8.30C (Bruker AXS Inc., 2013)'
_computing_molecular_graphics 'SHELXTL (Bruker AXS)'
_computing_publication_material 'SHELXTL (Bruker AXS)'
_computing_structure_refinement 'SHELXL-2013 (Sheldrick, 2013)'
_computing_structure_solution 'SHELXS-97 (Sheldrick, 2008)'
_diffrn_ambient_temperature 180.(2)
_diffrn_detector_area_resol_mean 8.3333
_diffrn_measured_fraction_theta_full 1.000
_diffrn_measured_fraction_theta_max 1.000
_diffrn_measurement_device_type 'Bruker Kappa APEX II'
_diffrn_measurement_method 'phi and omega scan'
_diffrn_radiation_monochromator Graphite
_diffrn_radiation_type 'Mo K\a'
_diffrn_radiation_wavelength 0.71073
_diffrn_reflns_av_R_equivalents 0.0431
_diffrn_reflns_limit_h_max 24
_diffrn_reflns_limit_h_min -27
_diffrn_reflns_limit_k_max 8
_diffrn_reflns_limit_k_min -8
_diffrn_reflns_limit_l_max 16
_diffrn_reflns_limit_l_min -16
_diffrn_reflns_number 7839
_diffrn_reflns_theta_full 25.04
_diffrn_reflns_theta_max 25.04
_diffrn_reflns_theta_min 1.77
_diffrn_source 'Sealed tube'
_diffrn_source_type 'fine focus'
_exptl_absorpt_coefficient_mu 1.201
_exptl_absorpt_correction_T_max 0.7452
_exptl_absorpt_correction_T_min 0.6697
_exptl_absorpt_correction_type multi-scan
_exptl_absorpt_process_details 'SADABS V2012/1 (Bruker AXS Inc.)'
_exptl_crystal_colour green
_exptl_crystal_density_diffrn 1.574
_exptl_crystal_density_method 'not measured'
_exptl_crystal_description rectangular
_exptl_crystal_F_000 1060
_exptl_crystal_size_max 0.200
_exptl_crystal_size_mid 0.200
_exptl_crystal_size_min 0.150
_refine_diff_density_max 1.099
_refine_diff_density_min -0.405
_refine_ls_abs_structure_details
;
Flack x determined using 882 quotients [(I+)-(I-)]/[(I+)+(I-)]
(Parsons and Flack (2004), Acta Cryst. A60, s61).
;
_refine_ls_abs_structure_Flack 0.020(15)
_refine_ls_extinction_method none
_refine_ls_goodness_of_fit_ref 0.935
_refine_ls_hydrogen_treatment constr
_refine_ls_matrix_type full
_refine_ls_number_parameters 281
_refine_ls_number_reflns 3380
_refine_ls_number_restraints 1
_refine_ls_restrained_S_all 0.935
_refine_ls_R_factor_all 0.0654
_refine_ls_R_factor_gt 0.0494
_refine_ls_shift/su_max 0.045
_refine_ls_shift/su_mean 0.002
_refine_ls_structure_factor_coef Fsqd
_refine_ls_weighting_details
;
w=1/[\s^2^(Fo^2^)+(0.1000P)^2^]
where P=(Fo^2^+2Fc^2^)/3
;
_refine_ls_weighting_scheme calc
_refine_ls_wR_factor_gt 0.1315
_refine_ls_wR_factor_ref 0.1451
_reflns_number_gt 2773
_reflns_number_total 3380
_reflns_threshold_expression 'I > 2\s(I)'
_cod_data_source_file c4ce00387j1.cif
_cod_data_source_block 9
_cod_database_code 7217043

loop_
_space_group_symop_operation_xyz
'x, y, z'
'-x, y, -z'
'x+1/2, y+1/2, z'
'-x+1/2, y+1/2, -z'

loop_
_atom_site_type_symbol
_atom_site_label
_atom_site_fract_x
_atom_site_fract_y
_atom_site_fract_z
_atom_site_U_iso_or_equiv
_atom_site_adp_type
_atom_site_calc_flag
_atom_site_refinement_flags_adp
_atom_site_refinement_flags_occupancy
_atom_site_refinement_flags_posn
_atom_site_occupancy
Cu Cu1 0.25937(4) 0.23431(16) 0.89536(6) 0.0277(3) Uani d . . . 1
N N1 0.3458(3) 0.2329(13) 0.9335(4) 0.0280(13) Uani d . . . 1
N N2 0.1750(3) 0.2823(9) 0.8489(5) 0.0259(17) Uani d . . . 1
H H2 0.1679 0.4167 0.8671 0.031 Uiso calc U . R 1
N N3 0.0628(3) 0.3213(11) 1.2007(5) 0.0341(17) Uani d . . . 1
O O1 0.2101(3) 0.3632(11) 0.6106(5) 0.0471(18) Uani d . . . 1
O O2 0.2629(3) 0.2839(9) 0.7595(4) 0.0374(17) Uani d . . . 1
O O3 0.1241(3) 0.6008(9) 0.7347(4) 0.0406(16) Uani d . . . 1
H H3 0.1423 0.6598 0.6989 0.061 Uiso calc U . R 1
O O4 0.2511(2) 0.1512(9) 1.0259(4) 0.0320(14) Uani d . . . 1
O O5 0.0724(3) 0.3719(11) 1.2877(5) 0.053(2) Uani d . . . 1
O O6 0.0135(3) 0.3081(10) 1.1495(5) 0.0471(18) Uani d . . . 1
C C16 0.1623(4) 0.6513(13) 0.4351(7) 0.038(2) Uani d . . . 1
H H16A 0.166 0.5274 0.4681 0.057 Uiso calc U . R 1
H H16B 0.1863 0.6536 0.3861 0.057 Uiso calc U . R 1
H H16C 0.1225 0.672 0.403 0.057 Uiso calc U . R 1
S S1 0.18486(10) 0.8390(4) 0.52468(16) 0.0346(6) Uani d . . . 1
C C1 0.3796(3) 0.2695(12) 0.8645(6) 0.030(2) Uani d . . . 1
H H1 0.3613 0.2928 0.7987 0.036 Uiso calc U . R 1
C C2 0.4388(4) 0.2731(12) 0.8885(6) 0.031(2) Uani d . . . 1
H H2A 0.4601 0.2996 0.8397 0.037 Uiso calc U . R 1
C C3 0.4677(3) 0.2368(14) 0.9870(5) 0.0263(16) Uani d . . . 1
C C4 0.4333(3) 0.2035(13) 1.0557(6) 0.0280(19) Uani d . . . 1
H H4 0.4505 0.183 1.1223 0.034 Uiso calc U . R 1
C C5 0.3739(3) 0.2002(11) 1.0268(6) 0.0260(19) Uani d . . . 1
H H5 0.352 0.1738 1.0748 0.031 Uiso calc U . R 1
C C6 0.2059(4) 0.2021(12) 1.0652(6) 0.030(2) Uani d . . . 1
C C7 0.2145(3) 0.2481(16) 1.1659(6) 0.0325(19) Uani d . . . 1
H H7 0.2521 0.2516 1.2039 0.039 Uiso calc U . R 1
C C8 0.1682(4) 0.2886(11) 1.2103(6) 0.031(2) Uani d . . . 1
H H8 0.1745 0.3203 1.2777 0.037 Uiso calc U . R 1
C C9 0.1126(3) 0.2816(11) 1.1539(6) 0.026(2) Uani d . . . 1
C C10 0.1021(3) 0.2411(15) 1.0535(5) 0.0275(16) Uani d . . . 1
H H10 0.0643 0.24 1.0163 0.033 Uiso calc U . R 1
C C11 0.1484(3) 0.2022(12) 1.0089(5) 0.0248(18) Uani d . . . 1
C C12 0.1383(4) 0.1566(13) 0.8996(6) 0.032(2) Uani d . . . 1
H H12B 0.1475 0.0212 0.8905 0.038 Uiso calc U . R 1
H H12A 0.0977 0.1769 0.8697 0.038 Uiso calc U . R 1
C C13 0.1597(3) 0.2721(12) 0.7384(5) 0.028(2) Uani d . . . 1
H H13 0.1467 0.1397 0.7191 0.034 Uiso calc U . R 1
C C14 0.2140(4) 0.3136(13) 0.6983(6) 0.034(2) Uani d . . . 1
C C15 0.1110(4) 0.4123(13) 0.6963(6) 0.036(2) Uani d . . . 1
H H15A 0.1055 0.4153 0.6241 0.043 Uiso calc U . R 1
H H15B 0.0751 0.368 0.7135 0.043 Uiso calc U . R 1
O O7 0.1399(3) 0.8423(10) 0.5897(5) 0.0473(17) Uani d . . . 1
C C17 0.1691(5) 1.0419(15) 0.4428(8) 0.047(3) Uani d . . . 1
H H17A 0.1292 1.0367 0.4088 0.07 Uiso calc U . R 1
H H17B 0.1938 1.0382 0.3947 0.07 Uiso calc U . R 1
H H17C 0.176 1.1601 0.4806 0.07 Uiso calc U . R 1
S S2 1.0084(2) 0.9330(8) 0.6353(4) 0.0493(13) Uiso d . P . 0.5
O O8 0.9601(6) 0.929(2) 0.6861(11) 0.054(4) Uiso d . P . 0.5
C C18 1.0020(8) 0.712(3) 0.5609(14) 0.050(5) Uiso d . P . 0.5
C C19 0.9896(10) 1.100(3) 0.5331(17) 0.061(6) Uiso d . P . 0.5

loop_
_atom_site_aniso_label
_atom_site_aniso_U_11
_atom_site_aniso_U_22
_atom_site_aniso_U_33
_atom_site_aniso_U_12
_atom_site_aniso_U_13
_atom_site_aniso_U_23
Cu1 0.0337(5) 0.0313(5) 0.0198(5) 0.0014(5) 0.0093(4) 0.0026(5)
N1 0.039(3) 0.024(3) 0.023(3) 0.003(4) 0.012(3) -0.001(4)
N2 0.036(4) 0.024(4) 0.021(3) -0.005(3) 0.014(3) 0.001(3)
N3 0.044(5) 0.038(4) 0.025(4) -0.003(3) 0.017(4) 0.003(4)
O1 0.046(4) 0.074(5) 0.024(3) 0.003(4) 0.013(3) 0.010(3)
O2 0.038(3) 0.056(5) 0.022(3) 0.003(3) 0.013(3) 0.004(3)
O3 0.060(5) 0.040(4) 0.026(4) 0.010(3) 0.020(3) 0.006(3)
O4 0.033(3) 0.041(4) 0.024(3) 0.011(3) 0.010(3) 0.010(3)
O5 0.052(4) 0.082(6) 0.031(4) 0.002(4) 0.021(3) -0.009(4)
O6 0.032(4) 0.069(5) 0.041(4) 0.002(3) 0.011(3) 0.006(3)
C16 0.043(5) 0.037(5) 0.036(5) 0.004(4) 0.011(4) -0.001(4)
S1 0.0381(13) 0.0428(13) 0.0238(12) -0.0021(11) 0.0086(10) 0.0010(10)
C1 0.038(5) 0.031(6) 0.023(4) 0.005(4) 0.011(4) -0.004(4)
C2 0.035(4) 0.036(6) 0.025(4) 0.001(4) 0.012(4) 0.002(4)
C3 0.032(4) 0.021(3) 0.027(4) 0.003(5) 0.007(3) 0.003(4)
C4 0.039(4) 0.028(5) 0.018(4) 0.001(4) 0.006(3) 0.004(4)
C5 0.038(4) 0.020(5) 0.024(4) 0.001(4) 0.016(3) 0.005(4)
C6 0.040(5) 0.027(5) 0.023(4) 0.005(4) 0.007(3) 0.005(4)
C7 0.034(4) 0.040(5) 0.023(4) 0.011(5) 0.005(3) 0.004(5)
C8 0.038(5) 0.029(5) 0.028(5) 0.002(3) 0.010(4) 0.004(3)
C9 0.029(4) 0.026(5) 0.026(4) 0.002(3) 0.008(3) 0.007(3)
C10 0.030(4) 0.026(4) 0.027(4) -0.003(4) 0.009(3) 0.011(5)
C11 0.029(4) 0.023(5) 0.024(4) -0.001(4) 0.009(3) 0.001(4)
C12 0.039(5) 0.033(5) 0.026(5) -0.005(4) 0.013(4) 0.003(4)
C13 0.034(4) 0.032(6) 0.019(4) 0.000(4) 0.007(3) 0.001(3)
C14 0.046(6) 0.037(5) 0.021(5) 0.008(4) 0.014(4) -0.003(4)
C15 0.038(5) 0.049(6) 0.019(5) -0.005(4) 0.004(4) 0.006(4)
O7 0.068(5) 0.047(4) 0.037(4) 0.003(3) 0.032(3) 0.001(3)
C17 0.069(7) 0.043(6) 0.037(6) 0.009(5) 0.029(5) 0.011(5)

loop_
_atom_type_symbol
_atom_type_description
_atom_type_scat_dispersion_real
_atom_type_scat_dispersion_imag
_atom_type_scat_source
C C 0.0033 0.0016 'International Tables Vol C Tables 4.2.6.8 and 6.1.1.4'
H H 0.0000 0.0000 'International Tables Vol C Tables 4.2.6.8 and 6.1.1.4'
N N 0.0061 0.0033 'International Tables Vol C Tables 4.2.6.8 and 6.1.1.4'
O O 0.0106 0.0060 'International Tables Vol C Tables 4.2.6.8 and 6.1.1.4'
S S 0.1246 0.1234 'International Tables Vol C Tables 4.2.6.8 and 6.1.1.4'
Cu Cu 0.3201 1.2651 'International Tables Vol C Tables 4.2.6.8 and 6.1.1.4'

loop_
_geom_angle_atom_site_label_1
_geom_angle_atom_site_label_2
_geom_angle_atom_site_label_3
_geom_angle_site_symmetry_1
_geom_angle_site_symmetry_3
_geom_angle
O2 Cu1 O4 . . 172.2(3)
O2 Cu1 N2 . . 84.0(3)
O4 Cu1 N2 . . 93.7(2)
O2 Cu1 N1 . . 90.7(2)
O4 Cu1 N1 . . 92.5(2)
N2 Cu1 N1 . . 170.0(3)
C5 N1 C1 . . 116.5(7)
C5 N1 Cu1 . . 122.2(5)
C1 N1 Cu1 . . 121.3(5)
C13 N2 C12 . . 113.8(6)
C13 N2 Cu1 . . 109.8(5)
C12 N2 Cu1 . . 112.9(5)
C13 N2 H2 . . 106.6
C12 N2 H2 . . 106.6
Cu1 N2 H2 . . 106.6
O5 N3 O6 . . 123.1(7)
O5 N3 C9 . . 118.3(7)
O6 N3 C9 . . 118.6(7)
C14 O2 Cu1 . . 116.8(5)
C15 O3 H3 . . 109.5
C6 O4 Cu1 . . 122.5(5)
S1 C16 H16A . . 109.5
S1 C16 H16B . . 109.5
H16A C16 H16B . . 109.5
S1 C16 H16C . . 109.5
H16A C16 H16C . . 109.5
H16B C16 H16C . . 109.5
O7 S1 C17 . . 106.1(4)
O7 S1 C16 . . 105.6(4)
C17 S1 C16 . . 98.0(5)
C2 C1 N1 . . 122.7(7)
C2 C1 H1 . . 118.6
N1 C1 H1 . . 118.6
C1 C2 C3 . . 120.0(7)
C1 C2 H2A . . 120.0
C3 C2 H2A . . 120.0
C4 C3 C2 . . 116.6(7)
C4 C3 C3 . 2_657 123.3(8)
C2 C3 C3 . 2_657 120.1(8)
C5 C4 C3 . . 120.7(7)
C5 C4 H4 . . 119.7
C3 C4 H4 . . 119.7
N1 C5 C4 . . 123.4(7)
N1 C5 H5 . . 118.3
C4 C5 H5 . . 118.3
O4 C6 C7 . . 119.6(7)
O4 C6 C11 . . 122.1(7)
C7 C6 C11 . . 118.2(7)
C8 C7 C6 . . 121.0(8)
C8 C7 H7 . . 119.5
C6 C7 H7 . . 119.5
C7 C8 C9 . . 119.3(8)
C7 C8 H8 . . 120.3
C9 C8 H8 . . 120.3
C10 C9 C8 . . 121.6(7)
C10 C9 N3 . . 118.5(7)
C8 C9 N3 . . 119.9(7)
C9 C10 C11 . . 119.1(7)
C9 C10 H10 . . 120.5
C11 C10 H10 . . 120.5
C10 C11 C6 . . 120.7(7)
C10 C11 C12 . . 120.2(7)
C6 C11 C12 . . 119.0(7)
N2 C12 C11 . . 110.7(7)
N2 C12 H12B . . 109.5
C11 C12 H12B . . 109.5
N2 C12 H12A . . 109.5
C11 C12 H12A . . 109.5
H12B C12 H12A . . 108.1
N2 C13 C14 . . 108.2(6)
N2 C13 C15 . . 111.4(7)
C14 C13 C15 . . 111.6(7)
N2 C13 H13 . . 108.5
C14 C13 H13 . . 108.5
C15 C13 H13 . . 108.5
O1 C14 O2 . . 123.8(8)
O1 C14 C13 . . 120.1(8)
O2 C14 C13 . . 116.0(7)
O3 C15 C13 . . 110.6(7)
O3 C15 H15A . . 109.5
C13 C15 H15A . . 109.5
O3 C15 H15B . . 109.5
C13 C15 H15B . . 109.5
H15A C15 H15B . . 108.1
S1 C17 H17A . . 109.5
S1 C17 H17B . . 109.5
H17A C17 H17B . . 109.5
S1 C17 H17C . . 109.5
H17A C17 H17C . . 109.5
H17B C17 H17C . . 109.5
O8 S2 C19 . . 107.0(10)
O8 S2 C18 . . 105.6(9)
C19 S2 C18 . . 97.0(10)
C18 C18 S2 2_756 . 123.1(7)
C19 C19 S2 2_756 . 124.(2)

loop_
_geom_bond_atom_site_label_1
_geom_bond_atom_site_label_2
_geom_bond_site_symmetry_2
_geom_bond_distance
Cu1 O2 . 1.909(6)
Cu1 O4 . 1.922(5)
Cu1 N2 . 1.982(7)
Cu1 N1 . 1.991(6)
N1 C5 . 1.331(10)
N1 C1 . 1.374(9)
N2 C13 . 1.483(9)
N2 C12 . 1.488(10)
N2 H2 . 0.98
N3 O5 . 1.217(9)
N3 O6 . 1.229(9)
N3 C9 . 1.468(10)
O1 C14 . 1.232(10)
O2 C14 . 1.293(10)
O3 C15 . 1.409(11)
O3 H3 . 0.82
O4 C6 . 1.330(9)
C16 S1 . 1.785(9)
C16 H16A . 0.96
C16 H16B . 0.96
C16 H16C . 0.96
S1 O7 . 1.513(6)
S1 C17 . 1.782(10)
C1 C2 . 1.364(11)
C1 H1 . 0.93
C2 C3 . 1.403(11)
C2 H2A . 0.93
C3 C4 . 1.378(10)
C3 C3 2_657 1.486(13)
C4 C5 . 1.371(11)
C4 H4 . 0.93
C5 H5 . 0.93
C6 C7 . 1.388(11)
C6 C11 . 1.412(11)
C7 C8 . 1.377(11)
C7 H7 . 0.93
C8 C9 . 1.378(11)
C8 H8 . 0.93
C9 C10 . 1.374(11)
C10 C11 . 1.377(10)
C10 H10 . 0.93
C11 C12 . 1.499(11)
C12 H12B . 0.97
C12 H12A . 0.97
C13 C14 . 1.515(11)
C13 C15 . 1.518(12)
C13 H13 . 0.98
C15 H15A . 0.97
C15 H15B . 0.97
C17 H17A . 0.96
C17 H17B . 0.96
C17 H17C . 0.96
S2 O8 . 1.447(15)
S2 C19 . 1.80(2)
S2 C18 . 1.82(2)
C18 C18 2_756 1.65(4)
C19 C19 2_756 1.11(4)
